data_7102517
loop_
_publ_author_name
'Harding, Lindsay P'
'Jeffery, John C'
'Riis-Johannessen, T'
'Rice, Craig R'
'Zeng, Zuotao'

_publ_section_title
;
 Anion control of ligand self-recognition in a triple helical array.
;
_journal_issue 6
_journal_name_full 'Chemical communications (Cambridge, England)'
_journal_page_first 654
_journal_page_last 655
_journal_paper_doi 10.1039/b313218h
_journal_year 2004
_chemical_formula_sum 'C94 H108 Cl2 Co2 N20 O36 S6'
_chemical_formula_weight 2475.12
_chemical_name_systematic
;
?
;
_space_group_IT_number 1
_symmetry_cell_setting triclinic
_symmetry_space_group_name_Hall 'P 1'
_symmetry_space_group_name_H-M 'P 1'
_atom_sites_solution_hydrogens geom
_atom_sites_solution_primary direct
_atom_sites_solution_secondary difmap
_audit_creation_method SHELXL-97
_cell_angle_alpha 92.953(14)
_cell_angle_beta 93.284(13)
_cell_angle_gamma 118.520(15)
_cell_formula_units_Z 1
_cell_length_a 12.368(5)
_cell_length_b 12.739(6)
_cell_length_c 19.836(8)
_cell_measurement_reflns_used 2601
_cell_measurement_temperature 173(2)
_cell_measurement_theta_max 41.057
_cell_measurement_theta_min 3.929
_cell_volume 2730(2)
_computing_cell_refinement 'SAINT (Bruker, 2001)'
_computing_data_collection 'SMART (Bruker, 2001)'
_computing_data_reduction 'SHELXTL (Bruker, 2001)'
_computing_molecular_graphics 'SHELXTL (Bruker, 2001)'
_computing_publication_material 'SHELXTL (Bruker, 2001)'
_computing_structure_refinement 'SHELXTL (Bruker, 2001)'
_computing_structure_solution 'SHELXTL (Bruker, 2001)'
_diffrn_ambient_temperature 173(2)
_diffrn_detector_area_resol_mean 8.2
_diffrn_measured_fraction_theta_full 0.970
_diffrn_measured_fraction_theta_max 0.970
_diffrn_measurement_device_type 'CCD area detector'
_diffrn_measurement_method 'Frames, each covering 0.3 \% in \w'
_diffrn_radiation_monochromator graphite
_diffrn_radiation_source 'fine-focus sealed tube'
_diffrn_radiation_type MoK\a
_diffrn_radiation_wavelength 0.71073
_diffrn_reflns_av_R_equivalents 0.0620
_diffrn_reflns_av_sigmaI/netI 0.2126
_diffrn_reflns_limit_h_max 14
_diffrn_reflns_limit_h_min -16
_diffrn_reflns_limit_k_max 13
_diffrn_reflns_limit_k_min -16
_diffrn_reflns_limit_l_max 25
_diffrn_reflns_limit_l_min -19
_diffrn_reflns_number 17863
_diffrn_reflns_theta_full 27.50
_diffrn_reflns_theta_max 27.50
_diffrn_reflns_theta_min 1.83
_exptl_absorpt_coefficient_mu 0.560
_exptl_absorpt_correction_T_max 0.928057
_exptl_absorpt_correction_T_min 0.551697
_exptl_absorpt_correction_type multi-scan
_exptl_absorpt_process_details 'SADABS (Sheldrick, 2001)'
_exptl_crystal_colour yellow
_exptl_crystal_density_diffrn 1.505
_exptl_crystal_density_method 'not measured'
_exptl_crystal_description plate
_exptl_crystal_F_000 1284
_exptl_crystal_size_max 0.2
_exptl_crystal_size_mid 0.1
_exptl_crystal_size_min 0.04
_refine_diff_density_max 0.502
_refine_diff_density_min -0.616
_refine_diff_density_rms 0.088
_refine_ls_abs_structure_details 'Flack H D (1983), Acta Cryst. A39, 876-881'
_refine_ls_abs_structure_Flack 0.026(19)
_refine_ls_extinction_method none
_refine_ls_goodness_of_fit_ref 0.846
_refine_ls_hydrogen_treatment mixed
_refine_ls_matrix_type full
_refine_ls_number_parameters 1499
_refine_ls_number_reflns 14632
_refine_ls_number_restraints 3
_refine_ls_restrained_S_all 0.846
_refine_ls_R_factor_all 0.1574
_refine_ls_R_factor_gt 0.0569
_refine_ls_shift/su_max 3.442
_refine_ls_shift/su_mean 0.043
_refine_ls_structure_factor_coef Fsqd
_refine_ls_weighting_details 'calc w=1/[\s^2^(Fo^2^)+(0.0466P)^2^+0.0000P] where P=(Fo^2^+2Fc^2^)/3'
_refine_ls_weighting_scheme calc
_refine_ls_wR_factor_gt 0.1017
_refine_ls_wR_factor_ref 0.1298
_reflns_number_gt 6968
_reflns_number_total 14632
_reflns_threshold_expression >2sigma(I)
_cod_data_source_file b313218h.txt
_cod_data_source_block craigrm
_cod_depositor_comments
;
The following automatic conversions were performed:
'_symmetry_cell_setting' value 'Triclinic' changed to 'triclinic'
according to '/home/saulius/struct/CIF-dictionaries/cif_core.dic'
dictionary named 'cif_core.dic' version 2.4.1 from 2010-06-29.

Automatic conversion script
Id: cif_fix_enum 1527 2010-12-29 10:47:43Z saulius 
;
_cod_original_sg_symbol_H-M P1
_cod_database_code 7102517

loop_
_symmetry_equiv_pos_as_xyz
'x, y, z'

loop_
_atom_site_label
_atom_site_type_symbol
_atom_site_fract_x
_atom_site_fract_y
_atom_site_fract_z
_atom_site_U_iso_or_equiv
_atom_site_adp_type
_atom_site_occupancy
_atom_site_symmetry_multiplicity
_atom_site_calc_flag
_atom_site_refinement_flags
_atom_site_disorder_assembly
_atom_site_disorder_group
Co1 Co 0.37650(10) 0.39148(10) 0.10854(6) 0.0188(3) Uani 1 1 d . A .
C1A C 0.6847(18) 0.4846(18) -0.2086(11) 0.066(6) Uani 0.60 1 d P A 1
H600 H 0.7636 0.4968 -0.2207 0.099 Uiso 0.70 1 calc PR A 1
H601 H 0.6958 0.5521 -0.1793 0.099 Uiso 0.70 1 calc PR A 1
H602 H 0.6334 0.4765 -0.2489 0.099 Uiso 0.70 1 calc PR A 1
C1B C 0.742(3) 0.417(3) -0.2823(19) 0.093(12) Uiso 0.40 1 d P B 2
H603 H 0.8071 0.4226 -0.3089 0.139 Uiso 0.30 1 calc PR B 2
H604 H 0.7774 0.4733 -0.2429 0.139 Uiso 0.30 1 calc PR B 2
H605 H 0.6865 0.4343 -0.3090 0.139 Uiso 0.30 1 calc PR B 2
O2 O 0.6718(7) 0.2897(8) -0.2603(4) 0.060(2) Uani 1 1 d . . .
O3 O 0.6267(7) 0.3777(8) -0.1741(4) 0.057(2) Uani 1 1 d . . .
C4 C 0.6275(10) 0.2846(13) -0.2053(7) 0.054(4) Uani 1 1 d . A .
C5 C 0.5838(9) 0.1752(9) -0.1690(5) 0.030(3) Uiso 1 1 d . . .
H1 H 0.655(8) 0.162(7) -0.161(4) 0.036 Uiso 1 1 calc . . .
C6 C 0.4882(12) 0.0666(12) -0.2143(6) 0.058(4) Uani 1 1 d . A .
H2 H 0.527(10) 0.059(10) -0.254(5) 0.069 Uiso 1 1 calc . . .
C7 C 0.3740(10) 0.0820(13) -0.2392(6) 0.078(5) Uani 1 1 d . . .
H7A H 0.3391 0.0986 -0.2007 0.116 Uiso 1 1 calc R A .
H7B H 0.3129 0.0095 -0.2647 0.116 Uiso 1 1 calc R . .
H7C H 0.4002 0.1473 -0.2674 0.116 Uiso 1 1 calc R . .
C8 C 0.4476(14) -0.0477(12) -0.1778(7) 0.094(5) Uani 1 1 d . . .
H8A H 0.5189 -0.0550 -0.1632 0.141 Uiso 1 1 calc R A .
H8B H 0.3925 -0.1162 -0.2083 0.141 Uiso 1 1 calc R . .
H8C H 0.4061 -0.0436 -0.1392 0.141 Uiso 1 1 calc R . .
N9 N 0.5426(7) 0.1855(7) -0.1024(4) 0.036(2) Uani 1 1 d . A .
H3 H 0.4863 0.2065 -0.0996 0.043 Uiso 1 1 calc R . .
C10 C 0.5894(9) 0.1633(8) -0.0461(5) 0.029(2) Uani 1 1 d . . .
O11 O 0.6719(6) 0.1345(6) -0.0455(3) 0.0363(18) Uani 1 1 d . A .
N11 N 0.4404(6) 0.2646(6) 0.0844(4) 0.0165(18) Uani 1 1 d . A .
C12 C 0.4857(8) 0.2546(8) 0.0278(4) 0.021(2) Uani 1 1 d . . .
H4 H 0.4822 0.2988 -0.0073 0.026 Uiso 1 1 calc R A .
C13 C 0.5395(8) 0.1800(8) 0.0175(5) 0.020(2) Uani 1 1 d . A .
C14 C 0.5461(8) 0.1188(8) 0.0731(5) 0.025(2) Uani 1 1 d . . .
H5 H 0.5831 0.0703 0.0696 0.029 Uiso 1 1 calc R A .
C15 C 0.4993(8) 0.1292(8) 0.1321(5) 0.029(2) Uani 1 1 d . A .
H6 H 0.5054 0.0902 0.1694 0.035 Uiso 1 1 calc R . .
C16 C 0.4415(8) 0.2012(8) 0.1347(5) 0.020(2) Uani 1 1 d . . .
N21 N 0.3475(6) 0.2998(7) 0.1975(4) 0.0188(19) Uani 1 1 d . . .
C22 C 0.3833(7) 0.2150(8) 0.1957(4) 0.022(2) Uani 1 1 d . A .
S23 S 0.3490(2) 0.1303(2) 0.26145(13) 0.0352(7) Uani 1 1 d . . .
C24 C 0.2803(8) 0.2076(9) 0.2938(5) 0.028(2) Uani 1 1 d . A .
H7 H 0.2414 0.1919 0.3337 0.034 Uiso 1 1 calc R . .
C25 C 0.2889(7) 0.2931(8) 0.2551(4) 0.021(2) Uani 1 1 d . A .
C61 C -0.1704(9) 0.4409(10) -0.0401(5) 0.048(3) Uani 1 1 d . . .
H61A H -0.1943 0.3716 -0.0153 0.072 Uiso 1 1 calc R . .
H61B H -0.2410 0.4516 -0.0508 0.072 Uiso 1 1 calc R . .
H61C H -0.1078 0.5105 -0.0130 0.072 Uiso 1 1 calc R . .
O62 O -0.1219(6) 0.4242(6) -0.1027(3) 0.041(2) Uani 1 1 d . . .
C63 C -0.0167(9) 0.4151(9) -0.0917(6) 0.035(3) Uani 1 1 d . . .
O64 O 0.0283(6) 0.4129(7) -0.0389(3) 0.042(2) Uani 1 1 d . . .
C65 C 0.0321(9) 0.4143(11) -0.1615(5) 0.039(3) Uani 1 1 d . . .
H8 H 0.041(9) 0.485(9) -0.183(5) 0.047 Uiso 1 1 calc . . .
C66 C -0.0521(9) 0.3052(12) -0.2078(6) 0.052(4) Uani 1 1 d . . .
H9 H -0.130(10) 0.308(9) -0.216(5) 0.062 Uiso 1 1 calc . . .
C67 C 0.0014(11) 0.3113(15) -0.2791(6) 0.125(8) Uani 1 1 d . . .
H67A H 0.0336 0.3912 -0.2928 0.188 Uiso 1 1 calc R . .
H67B H -0.0634 0.2561 -0.3122 0.188 Uiso 1 1 calc R . .
H67C H 0.0663 0.2904 -0.2755 0.188 Uiso 1 1 calc R . .
C68 C -0.0857(10) 0.1871(12) -0.1790(7) 0.073(5) Uani 1 1 d . . .
H68A H -0.0220 0.1660 -0.1856 0.110 Uiso 1 1 calc R . .
H68B H -0.1626 0.1258 -0.2016 0.110 Uiso 1 1 calc R . .
H68C H -0.0939 0.1944 -0.1314 0.110 Uiso 1 1 calc R . .
N69 N 0.1583(7) 0.4281(7) -0.1456(4) 0.030(2) Uani 1 1 d . . .
H10 H 0.1672 0.3652 -0.1462 0.036 Uiso 1 1 calc R . .
C70 C 0.2574(9) 0.5359(9) -0.1305(5) 0.031(2) Uani 1 1 d . A .
O71 O 0.2649(6) 0.6279(6) -0.1500(3) 0.0380(18) Uani 1 1 d . . .
N71 N 0.4177(7) 0.4794(7) 0.0182(4) 0.0213(19) Uani 1 1 d . . .
C72 C 0.3339(8) 0.4704(8) -0.0300(4) 0.021(2) Uani 1 1 d . A .
H11 H 0.2519 0.4137 -0.0272 0.025 Uiso 1 1 calc R . .
C73 C 0.3609(8) 0.5399(8) -0.0840(4) 0.024(2) Uani 1 1 d . . .
C74 C 0.4813(8) 0.6218(9) -0.0906(5) 0.031(3) Uani 1 1 d . A .
H12 H 0.5023 0.6684 -0.1271 0.037 Uiso 1 1 calc R . .
C75 C 0.5720(8) 0.6332(9) -0.0405(5) 0.029(2) Uani 1 1 d . . .
H13 H 0.6550 0.6870 -0.0432 0.034 Uiso 1 1 calc R A .
C76 C 0.5352(8) 0.5630(8) 0.0124(4) 0.021(2) Uani 1 1 d . A .
N81 N 0.5759(6) 0.5146(7) 0.1246(4) 0.0176(18) Uani 1 1 d . . .
C82 C 0.6180(7) 0.5705(7) 0.0700(5) 0.018(2) Uani 1 1 d . A .
S83 S 0.7776(2) 0.6459(2) 0.07326(12) 0.0263(6) Uani 1 1 d . . .
C84 C 0.7863(8) 0.6018(8) 0.1523(5) 0.025(2) Uani 1 1 d . A .
H14 H 0.8599 0.6229 0.1783 0.029 Uiso 1 1 calc R . .
C85 C 0.6717(8) 0.5316(7) 0.1726(4) 0.019(2) Uani 1 1 d . A .
C121 C 0.3050(11) -0.1642(11) -0.0159(6) 0.062(4) Uani 1 1 d . . .
H12A H 0.2905 -0.2022 0.0257 0.093 Uiso 1 1 calc R . .
H12B H 0.3838 -0.0927 -0.0107 0.093 Uiso 1 1 calc R . .
H12C H 0.3044 -0.2183 -0.0517 0.093 Uiso 1 1 calc R . .
O122 O 0.2071(7) -0.1328(7) -0.0328(4) 0.047(2) Uani 1 1 d . . .
C123 C 0.0966(11) -0.2183(11) -0.0442(7) 0.054(4) Uani 1 1 d . D .
O124 O 0.0693(8) -0.3220(8) -0.0433(7) 0.119(4) Uani 1 1 d . . .
C125 C 0.0031(10) -0.1800(9) -0.0660(6) 0.041(3) Uani 1 1 d . . .
H15 H -0.081(9) -0.240(9) -0.058(5) 0.049 Uiso 1 1 calc . C 1
C12A C 0.018(3) -0.168(3) -0.1416(15) 0.056(8) Uiso 0.55 1 d P D 1
H700 H 0.10(2) -0.10(2) -0.146(11) 0.068 Uiso 0.55 1 calc P E 1
C12B C 0.011(3) -0.278(3) -0.1775(14) 0.101(10) Uiso 0.55 1 d P D 1
H701 H -0.0094 -0.2800 -0.2251 0.151 Uiso 0.55 1 calc PR D 1
H702 H -0.0511 -0.3481 -0.1599 0.151 Uiso 0.55 1 calc PR D 1
H703 H 0.0898 -0.2758 -0.1706 0.151 Uiso 0.55 1 calc PR D 1
C12C C -0.079(3) -0.140(3) -0.1730(15) 0.082(10) Uiso 0.55 1 d P D 1
H704 H -0.1594 -0.2040 -0.1668 0.123 Uiso 0.55 1 calc PR D 1
H705 H -0.0699 -0.1331 -0.2206 0.123 Uiso 0.55 1 calc PR D 1
H706 H -0.0678 -0.0664 -0.1515 0.123 Uiso 0.55 1 calc PR D 1
C12D C -0.039(3) -0.203(3) -0.1418(13) 0.035(7) Uiso 0.45 1 d P D 2
H707 H -0.069(18) -0.29(2) -0.156(10) 0.042 Uiso 0.45 1 calc P F 2
C12E C 0.079(3) -0.124(3) -0.1807(13) 0.047(7) Uiso 0.45 1 d P D 2
H708 H 0.1052 -0.0402 -0.1696 0.070 Uiso 0.45 1 calc PR D 2
H709 H 0.0574 -0.1428 -0.2287 0.070 Uiso 0.45 1 calc PR D 2
H710 H 0.1445 -0.1403 -0.1674 0.070 Uiso 0.45 1 calc PR D 2
C12F C -0.137(3) -0.172(3) -0.1614(16) 0.059(9) Uiso 0.45 1 d P D 2
H711 H -0.1071 -0.0878 -0.1494 0.089 Uiso 0.45 1 calc PR D 2
H712 H -0.2083 -0.2180 -0.1379 0.089 Uiso 0.45 1 calc PR D 2
H713 H -0.1588 -0.1891 -0.2094 0.089 Uiso 0.45 1 calc PR D 2
N129 N 0.0353(6) -0.0615(7) -0.0345(4) 0.0276(19) Uani 1 1 d . D .
H17 H 0.1090 -0.0043 -0.0370 0.033 Uiso 1 1 calc R . .
C130 C -0.0418(9) -0.0362(9) -0.0020(5) 0.028(2) Uani 1 1 d . . .
O131 O -0.1533(5) -0.1130(6) 0.0013(3) 0.0363(18) Uani 1 1 d . D .
N131 N 0.1841(7) 0.2718(7) 0.0785(3) 0.0183(18) Uani 1 1 d . . .
C132 C 0.1363(7) 0.1597(8) 0.0520(4) 0.022(2) Uani 1 1 d . A .
H18 H 0.1888 0.1275 0.0456 0.027 Uiso 1 1 calc R . .
C133 C 0.0074(7) 0.0862(7) 0.0330(4) 0.016(2) Uani 1 1 d . A .
C134 C -0.0668(8) 0.1351(9) 0.0491(5) 0.029(2) Uani 1 1 d . . .
H19 H -0.1522 0.0878 0.0418 0.035 Uiso 1 1 calc R D .
C135 C -0.0178(8) 0.2518(9) 0.0755(5) 0.028(2) Uani 1 1 d . A .
H20 H -0.0695 0.2845 0.0833 0.033 Uiso 1 1 calc R . .
C136 C 0.1075(8) 0.3206(8) 0.0906(4) 0.018(2) Uani 1 1 d . A .
N141 N 0.2933(6) 0.5025(6) 0.1301(4) 0.0155(18) Uani 1 1 d . . .
C142 C 0.1716(8) 0.4454(8) 0.1123(4) 0.021(2) Uani 1 1 d . A .
S143 S 0.1087(2) 0.5390(2) 0.11263(13) 0.0290(6) Uani 1 1 d . . .
C144 C 0.2502(8) 0.6591(8) 0.1377(5) 0.026(2) Uani 1 1 d . A .
H21 H 0.2655 0.7376 0.1467 0.031 Uiso 1 1 calc R . .
C145 C 0.3392(8) 0.6221(8) 0.1428(4) 0.020(2) Uani 1 1 d . A .
Co2 Co 0.50574(10) 0.61403(10) 0.30230(6) 0.0194(3) Uani 1 1 d . . .
N31 N 0.3120(7) 0.4955(7) 0.2811(4) 0.0211(19) Uani 1 1 d . A .
C32 C 0.2374(9) 0.3756(8) 0.2690(4) 0.023(2) Uani 1 1 d . . .
C33 C 0.1136(8) 0.3383(9) 0.2731(4) 0.028(2) Uani 1 1 d . A .
H22 H 0.0512 0.2591 0.2653 0.033 Uiso 1 1 calc R . .
S34 S 0.0903(2) 0.4554(2) 0.29402(12) 0.0286(6) Uani 1 1 d . . .
C35 C 0.2451(8) 0.5504(8) 0.2976(4) 0.023(2) Uani 1 1 d . A .
N41 N 0.4309(6) 0.7272(6) 0.3329(3) 0.0156(18) Uani 1 1 d . A .
C42 C 0.3066(8) 0.6779(8) 0.3201(4) 0.019(2) Uani 1 1 d . . .
C43 C 0.2465(8) 0.7443(9) 0.3307(5) 0.026(2) Uani 1 1 d . A .
H23 H 0.1619 0.7107 0.3193 0.032 Uiso 1 1 calc R . .
C44 C 0.3137(8) 0.8594(9) 0.3579(5) 0.024(2) Uani 1 1 d . . .
H24 H 0.2742 0.9049 0.3649 0.029 Uiso 1 1 calc R A .
C45 C 0.4382(8) 0.9105(8) 0.3755(4) 0.024(2) Uani 1 1 d . A .
C46 C 0.4947(8) 0.8412(8) 0.3596(4) 0.020(2) Uani 1 1 d . . .
H25 H 0.5801 0.8757 0.3679 0.024 Uiso 1 1 calc R A .
C51 C 0.9769(9) 1.1911(10) 0.4407(6) 0.053(3) Uani 1 1 d . . .
H51A H 1.0087 1.2653 0.4200 0.079 Uiso 1 1 calc R . .
H51B H 0.9845 1.1325 0.4118 0.079 Uiso 1 1 calc R . .
H51C H 1.0231 1.2036 0.4837 0.079 Uiso 1 1 calc R . .
O52 O 0.8475(6) 1.1483(6) 0.4508(4) 0.044(2) Uani 1 1 d . . .
C53 C 0.8194(10) 1.2244(10) 0.4810(6) 0.044(3) Uani 1 1 d . . .
O54 O 0.8953(7) 1.3233(8) 0.5050(5) 0.085(3) Uani 1 1 d . . .
C55 C 0.6831(9) 1.1749(9) 0.4898(5) 0.035(3) Uani 1 1 d . . .
H26 H 0.658(8) 1.230(8) 0.470(4) 0.042 Uiso 1 1 calc . . .
C56 C 0.6620(11) 1.1755(11) 0.5659(5) 0.045(3) Uani 1 1 d . . .
H27 H 0.718(8) 1.256(9) 0.588(5) 0.054 Uiso 1 1 calc . . .
C57 C 0.6895(11) 1.0879(11) 0.6001(5) 0.053(3) Uani 1 1 d . . .
H57A H 0.6319 1.0079 0.5814 0.080 Uiso 1 1 calc R . .
H57B H 0.6823 1.0954 0.6478 0.080 Uiso 1 1 calc R . .
H57C H 0.7721 1.1042 0.5930 0.080 Uiso 1 1 calc R . .
C58 C 0.5293(10) 1.1493(11) 0.5742(5) 0.056(4) Uani 1 1 d . . .
H58A H 0.5110 1.2016 0.5485 0.084 Uiso 1 1 calc R . .
H58B H 0.5207 1.1625 0.6212 0.084 Uiso 1 1 calc R . .
H58C H 0.4730 1.0674 0.5582 0.084 Uiso 1 1 calc R . .
N59 N 0.6083(6) 1.0577(6) 0.4524(3) 0.0217(18) Uani 1 1 d . A .
H28 H 0.6279 1.0021 0.4576 0.026 Uiso 1 1 calc R . .
C60 C 0.5079(8) 1.0345(8) 0.4095(4) 0.026(2) Uani 1 1 d . . .
O61 O 0.4726(5) 1.1088(6) 0.4017(3) 0.0299(16) Uani 1 1 d . A .
N91 N 0.5803(6) 0.4915(7) 0.2842(4) 0.0185(18) Uani 1 1 d . A .
C92 C 0.6505(8) 0.4758(8) 0.2360(5) 0.022(2) Uani 1 1 d . . .
C93 C 0.6997(8) 0.4074(8) 0.2565(5) 0.023(2) Uani 1 1 d . A .
H29 H 0.7487 0.3879 0.2304 0.028 Uiso 1 1 calc R . .
S94 S 0.6643(2) 0.3605(2) 0.33406(12) 0.0268(6) Uani 1 1 d . . .
C95 C 0.5788(7) 0.4355(8) 0.3372(4) 0.019(2) Uani 1 1 d . A .
N101 N 0.4829(6) 0.5299(6) 0.3941(4) 0.0167(18) Uani 1 1 d . A .
C102 C 0.5154(8) 0.4447(8) 0.3960(4) 0.024(2) Uani 1 1 d . . .
C103 C 0.4848(8) 0.3659(9) 0.4461(5) 0.030(3) Uani 1 1 d . A .
H30 H 0.5124 0.3097 0.4463 0.037 Uiso 1 1 calc R . .
C104 C 0.4127(9) 0.3712(9) 0.4962(5) 0.029(3) Uani 1 1 d . . .
H31 H 0.3877 0.3169 0.5290 0.035 Uiso 1 1 calc R A .
C105 C 0.3800(8) 0.4602(9) 0.4950(4) 0.025(2) Uani 1 1 d . A .
C106 C 0.4149(8) 0.5368(9) 0.4432(4) 0.024(2) Uani 1 1 d . . .
H32 H 0.3902 0.5952 0.4425 0.029 Uiso 1 1 calc R A .
C111 C -0.0502(10) 0.5642(11) 0.4366(5) 0.058(4) Uani 1 1 d . . .
H11A H -0.0012 0.6235 0.4074 0.087 Uiso 1 1 calc R . .
H11B H -0.1230 0.5706 0.4441 0.087 Uiso 1 1 calc R . .
H11C H -0.0738 0.4857 0.4158 0.087 Uiso 1 1 calc R . .
O112 O 0.0216(6) 0.5838(7) 0.5014(4) 0.044(2) Uani 1 1 d . . .
C113 C 0.1246(9) 0.5738(9) 0.4974(6) 0.034(3) Uani 1 1 d . . .
O114 O 0.1612(6) 0.5616(7) 0.4455(4) 0.051(2) Uani 1 1 d . . .
C115 C 0.1814(9) 0.5746(10) 0.5685(5) 0.032(3) Uani 1 1 d . . .
H33 H 0.125(8) 0.501(8) 0.588(4) 0.038 Uiso 1 1 calc . . .
C116 C 0.2008(10) 0.6797(10) 0.6166(5) 0.035(3) Uani 1 1 d . . .
H34 H 0.120(8) 0.676(8) 0.618(4) 0.042 Uiso 1 1 calc . . .
C117 C 0.2834(10) 0.7972(10) 0.5946(6) 0.060(4) Uani 1 1 d . . .
H11D H 0.3651 0.8067 0.5940 0.090 Uiso 1 1 calc R . .
H11E H 0.2853 0.8588 0.6254 0.090 Uiso 1 1 calc R . .
H11F H 0.2540 0.8033 0.5499 0.090 Uiso 1 1 calc R . .
C118 C 0.2397(12) 0.6643(13) 0.6884(5) 0.079(5) Uani 1 1 d . . .
H11G H 0.3187 0.6672 0.6893 0.119 Uiso 1 1 calc R . .
H11H H 0.1795 0.5883 0.7017 0.119 Uiso 1 1 calc R . .
H11I H 0.2451 0.7276 0.7192 0.119 Uiso 1 1 calc R . .
N119 N 0.2966(7) 0.5691(7) 0.5572(4) 0.029(2) Uani 1 1 d . A .
H35 H 0.3665 0.6338 0.5604 0.035 Uiso 1 1 calc R . .
C120 C 0.2905(9) 0.4633(9) 0.5422(5) 0.028(2) Uani 1 1 d . . .
O121 O 0.2134(6) 0.3680(6) 0.5615(3) 0.0365(18) Uani 1 1 d . A .
N151 N 0.5415(7) 0.7033(7) 0.2117(4) 0.0186(18) Uani 1 1 d . A .
C152 C 0.4715(8) 0.7056(8) 0.1553(4) 0.019(2) Uani 1 1 d . . .
C153 C 0.5361(8) 0.7898(8) 0.1135(4) 0.022(2) Uani 1 1 d . A .
H36 H 0.5025 0.8014 0.0732 0.027 Uiso 1 1 calc R . .
S154 S 0.6886(2) 0.8729(2) 0.14481(13) 0.0307(6) Uani 1 1 d . . .
C155 C 0.6591(8) 0.7883(8) 0.2116(4) 0.021(2) Uani 1 1 d . A .
N161 N 0.6973(6) 0.7456(6) 0.3217(4) 0.0172(18) Uani 1 1 d . A .
C162 C 0.7474(8) 0.8042(8) 0.2692(5) 0.023(2) Uani 1 1 d . . .
C163 C 0.8757(8) 0.8771(8) 0.2693(5) 0.029(2) Uani 1 1 d . A .
H37 H 0.9101 0.9150 0.2312 0.035 Uiso 1 1 calc R . .
C164 C 0.9477(9) 0.8905(9) 0.3267(6) 0.037(3) Uani 1 1 d . . .
H38 H 1.0328 0.9390 0.3279 0.044 Uiso 1 1 calc R A .
C165 C 0.8979(8) 0.8341(9) 0.3832(5) 0.028(3) Uani 1 1 d . A .
C166 C 0.7700(8) 0.7597(8) 0.3784(5) 0.029(2) Uani 1 1 d . . .
H39 H 0.7340 0.7187 0.4154 0.034 Uiso 1 1 calc R A .
C171 C 0.7588(14) 0.5196(15) 0.5840(9) 0.115(6) Uani 1 1 d . . .
H17A H 0.8090 0.5053 0.6170 0.172 Uiso 1 1 calc R . .
H17B H 0.7284 0.4577 0.5472 0.172 Uiso 1 1 calc R . .
H17C H 0.6903 0.5192 0.6046 0.172 Uiso 1 1 calc R . .
O172 O 0.8308(8) 0.6328(10) 0.5589(5) 0.075(3) Uani 1 1 d . . .
C173 C 0.9074(12) 0.7226(14) 0.6032(9) 0.064(4) Uani 1 1 d . . .
O174 O 0.9184(11) 0.7197(11) 0.6622(6) 0.123(5) Uani 1 1 d . . .
C175 C 0.9870(12) 0.8349(13) 0.5677(6) 0.051(4) Uani 1 1 d . . .
H40 H 1.059(9) 0.827(9) 0.556(5) 0.061 Uiso 1 1 calc . . .
C176 C 1.0401(14) 0.9517(15) 0.6147(7) 0.076(5) Uani 1 1 d . . .
H41 H 1.076(11) 0.940(11) 0.657(6) 0.091 Uiso 1 1 calc . . .
C177 C 1.1401(15) 1.0596(13) 0.5856(8) 0.098(6) Uani 1 1 d . . .
H17D H 1.2035 1.0418 0.5724 0.146 Uiso 1 1 calc R . .
H17E H 1.1752 1.1270 0.6192 0.146 Uiso 1 1 calc R . .
H17F H 1.1050 1.0785 0.5467 0.146 Uiso 1 1 calc R . .
C178 C 0.9325(15) 0.9772(16) 0.6317(7) 0.124(8) Uani 1 1 d . . .
H17G H 0.9561 1.0281 0.6732 0.186 Uiso 1 1 calc R . .
H17H H 0.8598 0.9029 0.6367 0.186 Uiso 1 1 calc R . .
H17I H 0.9156 1.0162 0.5956 0.186 Uiso 1 1 calc R . .
N179 N 0.9283(8) 0.8408(9) 0.5035(5) 0.061(3) Uani 1 1 d . A .
H42 H 0.8574 0.8381 0.5032 0.074 Uiso 1 1 calc R . .
C180 C 0.9799(9) 0.8503(10) 0.4440(6) 0.044(3) Uani 1 1 d . . .
O181 O 1.0845(6) 0.8639(7) 0.4411(4) 0.054(2) Uani 1 1 d . A .
N1 N 0.2669(7) 0.2039(8) 0.9027(4) 0.026(2) Uani 1 1 d . . .
O1A O 0.1685(6) 0.2096(6) 0.9004(4) 0.045(2) Uani 1 1 d . . .
O1B O 0.3632(6) 0.2861(6) 0.8826(3) 0.0356(18) Uani 1 1 d . . .
O1C O 0.2720(5) 0.1188(6) 0.9288(3) 0.0312(16) Uani 1 1 d . . .
N2 N 0.6227(8) 0.8030(8) 0.5092(4) 0.031(2) Uani 1 1 d . . .
O2A O 0.5166(6) 0.7928(6) 0.5134(3) 0.0374(18) Uani 1 1 d . . .
O2B O 0.6486(6) 0.7256(7) 0.5285(3) 0.0437(19) Uani 1 1 d . . .
O2C O 0.7020(6) 0.8911(6) 0.4817(3) 0.0318(17) Uani 1 1 d . . .
Cl3 Cl 0.7730(2) 0.1554(2) 0.25672(14) 0.0350(7) Uani 1 1 d . . .
O3A O 0.7788(7) 0.1983(8) 0.1913(4) 0.056(2) Uani 1 1 d . . .
O3B O 0.8436(6) 0.0925(6) 0.2610(4) 0.062(3) Uani 1 1 d . . .
O3C O 0.6472(6) 0.0777(7) 0.2675(4) 0.051(2) Uani 1 1 d . . .
O3D O 0.8252(6) 0.2565(6) 0.3059(4) 0.045(2) Uani 1 1 d . . .
Cl4 Cl 0.1140(2) 0.8600(3) 0.15557(15) 0.0401(7) Uani 1 1 d . . .
O4A O 0.0465(7) 0.7611(9) 0.1021(5) 0.082(3) Uani 1 1 d . . .
O4B O 0.0744(8) 0.9458(8) 0.1500(4) 0.077(3) Uani 1 1 d . . .
O4C O 0.2424(6) 0.9128(7) 0.1462(4) 0.054(2) Uani 1 1 d . . .
O4D O 0.0918(8) 0.8121(9) 0.2195(4) 0.074(3) Uani 1 1 d . . .
C200 C 0.6181(13) 0.8174(14) 0.7274(9) 0.113(6) Uani 1 1 d . . .
H20A H 0.5404 0.8172 0.7264 0.170 Uiso 1 1 calc R . .
H20B H 0.6748 0.8827 0.7040 0.170 Uiso 1 1 calc R . .
H20C H 0.6512 0.8265 0.7737 0.170 Uiso 1 1 calc R . .
C201 C 0.5995(13) 0.7014(15) 0.6936(7) 0.086(5) Uani 1 1 d . . .
H20D H 0.5792 0.6969 0.6452 0.103 Uiso 1 1 calc R . .
H20E H 0.6740 0.6944 0.7009 0.103 Uiso 1 1 calc R . .
O202 O 0.4971(8) 0.6057(10) 0.7243(4) 0.076(3) Uani 1 1 d . . .
C203 C 0.4553(14) 0.4879(18) 0.6942(7) 0.079(5) Uani 1 1 d . . .
O204 O 0.4978(8) 0.4671(10) 0.6477(4) 0.088(3) Uani 1 1 d . . .
C205 C 0.3506(13) 0.3998(14) 0.7290(7) 0.086(5) Uani 1 1 d . . .
H20F H 0.3308 0.3199 0.7124 0.130 Uiso 1 1 calc R . .
H20G H 0.2799 0.4110 0.7201 0.130 Uiso 1 1 calc R . .
H20H H 0.3735 0.4114 0.7769 0.130 Uiso 1 1 calc R . .
O206 O 0.6274(6) 0.9066(6) 0.9827(4) 0.0409(19) Uani 1 1 d . . .
O207 O 0.2455(13) 0.0943(13) 0.4281(6) 0.155(5) Uani 1 1 d . . .

loop_
_atom_site_aniso_label
_atom_site_aniso_U_11
_atom_site_aniso_U_22
_atom_site_aniso_U_33
_atom_site_aniso_U_23
_atom_site_aniso_U_13
_atom_site_aniso_U_12
Co1 0.0183(7) 0.0219(8) 0.0191(8) 0.0003(6) 0.0027(6) 0.0123(6)
C1A 0.066(14) 0.056(15) 0.091(18) 0.046(13) 0.015(13) 0.035(13)
O2 0.068(6) 0.090(7) 0.044(5) 0.019(5) 0.032(4) 0.051(5)
O3 0.041(5) 0.070(7) 0.062(6) 0.013(5) 0.007(4) 0.026(5)
C4 0.033(7) 0.082(11) 0.064(10) 0.024(8) 0.003(7) 0.039(8)
C6 0.076(10) 0.077(10) 0.023(7) -0.003(6) 0.019(6) 0.039(8)
C7 0.041(8) 0.110(13) 0.061(9) -0.027(8) 0.004(6) 0.023(8)
C8 0.136(14) 0.062(11) 0.063(10) -0.022(8) 0.017(9) 0.032(10)
N9 0.055(6) 0.064(6) 0.014(5) 0.001(4) 0.015(4) 0.049(5)
C10 0.030(6) 0.026(6) 0.019(6) 0.003(4) 0.012(4) 0.003(5)
O11 0.038(4) 0.043(5) 0.050(5) 0.016(4) 0.024(3) 0.034(4)
N11 0.012(4) 0.022(5) 0.016(5) 0.003(4) 0.003(3) 0.008(4)
C12 0.026(5) 0.018(5) 0.020(6) 0.011(4) 0.007(4) 0.009(4)
C13 0.021(5) 0.023(5) 0.024(6) 0.004(4) 0.009(4) 0.016(4)
C14 0.032(6) 0.028(6) 0.028(6) 0.006(5) 0.012(5) 0.024(5)
C15 0.036(6) 0.024(6) 0.030(6) 0.002(5) 0.007(5) 0.017(5)
C16 0.027(5) 0.013(5) 0.018(5) -0.002(4) 0.000(4) 0.009(4)
N21 0.012(4) 0.022(5) 0.018(5) -0.007(4) -0.001(3) 0.006(4)
C22 0.015(5) 0.020(5) 0.020(6) -0.007(4) -0.008(4) 0.001(4)
S23 0.0528(18) 0.0313(16) 0.0278(16) 0.0069(12) 0.0108(13) 0.0243(14)
C24 0.036(6) 0.025(6) 0.018(6) -0.003(5) 0.012(5) 0.009(5)
C25 0.018(5) 0.009(5) 0.020(6) -0.006(4) -0.006(4) -0.005(4)
C61 0.049(7) 0.061(8) 0.047(8) -0.009(6) 0.006(6) 0.037(7)
O62 0.037(4) 0.050(5) 0.037(5) -0.003(4) 0.003(3) 0.023(4)
C63 0.038(7) 0.024(6) 0.042(7) -0.018(5) 0.003(5) 0.017(5)
O64 0.049(5) 0.069(6) 0.015(4) 0.003(4) 0.003(3) 0.036(4)
C65 0.028(6) 0.061(9) 0.031(7) 0.001(6) -0.008(5) 0.025(6)
C66 0.019(6) 0.073(10) 0.058(9) -0.037(7) -0.009(6) 0.022(7)
C67 0.047(8) 0.22(2) 0.059(10) -0.093(12) -0.004(7) 0.032(11)
C68 0.038(8) 0.060(10) 0.117(13) -0.024(9) -0.037(8) 0.029(8)
N69 0.024(5) 0.034(5) 0.039(5) -0.008(4) -0.002(4) 0.022(4)
C70 0.029(6) 0.031(7) 0.034(7) -0.006(5) -0.003(5) 0.017(5)
O71 0.038(4) 0.029(4) 0.046(5) -0.004(4) -0.010(3) 0.018(4)
N71 0.018(4) 0.017(5) 0.024(5) -0.005(4) -0.003(4) 0.005(4)
C72 0.026(5) 0.018(5) 0.018(6) -0.002(4) -0.001(4) 0.010(4)
C73 0.022(5) 0.031(6) 0.015(5) 0.002(4) 0.005(4) 0.009(5)
C74 0.025(6) 0.029(6) 0.032(7) 0.004(5) -0.004(5) 0.009(5)
C75 0.020(5) 0.037(6) 0.025(6) 0.002(5) -0.008(4) 0.011(5)
C76 0.029(6) 0.022(5) 0.017(5) -0.002(4) -0.006(4) 0.017(5)
N81 0.013(4) 0.021(5) 0.018(5) -0.001(4) -0.001(4) 0.008(4)
C82 0.012(5) 0.005(4) 0.030(6) 0.000(4) 0.007(4) -0.002(4)
S83 0.0163(12) 0.0306(15) 0.0309(16) 0.0014(12) 0.0033(11) 0.0106(12)
C84 0.021(5) 0.025(6) 0.030(6) 0.005(5) 0.010(4) 0.012(5)
C85 0.027(5) 0.012(5) 0.019(5) -0.007(4) 0.002(4) 0.011(4)
C121 0.068(9) 0.076(10) 0.072(9) 0.021(7) 0.021(7) 0.057(8)
O122 0.060(5) 0.040(5) 0.052(5) 0.019(4) 0.011(4) 0.031(5)
C123 0.040(8) 0.027(7) 0.095(11) -0.001(7) 0.028(7) 0.014(7)
O124 0.051(6) 0.031(6) 0.272(15) 0.034(7) 0.037(7) 0.013(5)
C125 0.047(7) 0.018(6) 0.052(8) -0.002(5) 0.015(6) 0.011(6)
N129 0.019(4) 0.026(5) 0.031(5) -0.012(4) -0.002(4) 0.007(4)
C130 0.028(6) 0.031(6) 0.025(6) 0.001(5) 0.002(5) 0.014(5)
O131 0.018(4) 0.030(4) 0.056(5) -0.004(3) 0.001(3) 0.009(3)
N131 0.025(4) 0.016(4) 0.012(4) -0.002(3) 0.004(3) 0.009(4)
C132 0.015(5) 0.012(5) 0.039(6) 0.005(4) 0.009(4) 0.005(4)
C133 0.021(5) 0.012(5) 0.018(5) 0.003(4) 0.003(4) 0.011(4)
C134 0.019(5) 0.027(6) 0.040(7) 0.013(5) 0.008(5) 0.008(5)
C135 0.017(5) 0.035(7) 0.035(6) 0.000(5) 0.003(4) 0.017(5)
C136 0.018(5) 0.013(5) 0.024(6) 0.000(4) 0.000(4) 0.009(4)
N141 0.009(4) 0.015(4) 0.021(5) -0.004(3) -0.003(3) 0.006(4)
C142 0.026(5) 0.016(5) 0.021(5) 0.004(4) 0.003(4) 0.009(4)
S143 0.0235(13) 0.0292(15) 0.0393(17) -0.0024(12) 0.0016(11) 0.0174(12)
C144 0.035(6) 0.027(6) 0.032(6) 0.004(5) 0.006(5) 0.028(5)
C145 0.026(5) 0.022(6) 0.017(5) -0.003(4) -0.002(4) 0.016(5)
Co2 0.0168(7) 0.0222(8) 0.0222(8) -0.0002(6) 0.0041(6) 0.0119(6)
N31 0.022(4) 0.025(5) 0.012(4) -0.004(4) 0.002(3) 0.008(4)
C32 0.036(6) 0.018(6) 0.014(5) -0.001(4) 0.008(4) 0.011(5)
C33 0.026(6) 0.027(6) 0.029(6) 0.004(5) 0.003(5) 0.013(5)
S34 0.0157(12) 0.0305(15) 0.0372(16) -0.0040(12) 0.0044(11) 0.0097(12)
C35 0.027(5) 0.030(6) 0.018(5) -0.002(4) 0.008(4) 0.019(5)
N41 0.019(4) 0.015(4) 0.011(4) -0.002(3) -0.001(3) 0.007(4)
C42 0.018(5) 0.028(6) 0.010(5) -0.001(4) 0.003(4) 0.012(4)
C43 0.012(5) 0.033(6) 0.040(7) 0.002(5) -0.001(4) 0.016(5)
C44 0.014(5) 0.030(6) 0.034(6) 0.007(5) 0.009(4) 0.014(5)
C45 0.026(5) 0.021(5) 0.035(6) 0.004(4) 0.005(4) 0.018(5)
C46 0.013(5) 0.016(5) 0.027(6) 0.001(4) 0.006(4) 0.003(4)
C51 0.036(7) 0.055(8) 0.059(8) 0.019(6) 0.017(6) 0.013(6)
O52 0.029(4) 0.030(5) 0.063(6) -0.006(4) 0.008(4) 0.007(4)
C53 0.036(7) 0.028(7) 0.067(9) 0.002(6) 0.006(6) 0.014(6)
O54 0.038(5) 0.042(6) 0.156(10) -0.029(6) -0.004(5) 0.009(5)
C55 0.028(6) 0.017(6) 0.047(8) -0.006(5) -0.002(5) 0.001(5)
C56 0.065(8) 0.044(7) 0.037(7) -0.022(6) -0.020(6) 0.039(7)
C57 0.067(8) 0.072(9) 0.042(8) -0.004(6) -0.009(6) 0.053(8)
C58 0.076(9) 0.083(10) 0.035(8) -0.006(7) 0.006(6) 0.059(8)
N59 0.031(5) 0.020(4) 0.024(5) 0.005(3) 0.001(4) 0.020(4)
C60 0.022(5) 0.024(6) 0.022(6) 0.007(4) 0.006(4) 0.003(5)
O61 0.036(4) 0.031(4) 0.038(4) 0.005(3) 0.006(3) 0.027(4)
N91 0.019(4) 0.016(5) 0.024(5) -0.003(4) 0.000(4) 0.012(4)
C92 0.018(5) 0.022(5) 0.024(6) -0.006(4) -0.001(4) 0.010(4)
C93 0.018(5) 0.021(6) 0.035(6) 0.003(5) 0.004(4) 0.012(5)
S94 0.0316(14) 0.0329(16) 0.0279(15) 0.0042(12) 0.0082(11) 0.0246(13)
C95 0.025(5) 0.015(5) 0.018(5) -0.002(4) 0.005(4) 0.010(4)
N101 0.020(4) 0.017(5) 0.017(5) -0.001(3) 0.000(3) 0.013(4)
C102 0.022(5) 0.020(5) 0.017(6) -0.002(4) -0.003(4) 0.002(4)
C103 0.029(6) 0.035(7) 0.040(7) 0.000(5) 0.002(5) 0.026(5)
C104 0.042(7) 0.027(6) 0.033(6) 0.009(5) 0.018(5) 0.026(5)
C105 0.034(6) 0.032(6) 0.018(6) 0.001(5) 0.006(4) 0.022(5)
C106 0.030(6) 0.039(6) 0.016(5) 0.000(5) 0.004(4) 0.026(5)
C111 0.044(7) 0.072(9) 0.057(9) -0.024(7) -0.021(6) 0.033(7)
O112 0.035(4) 0.052(5) 0.046(5) -0.010(4) -0.002(4) 0.024(4)
C113 0.027(6) 0.025(6) 0.050(8) -0.002(5) 0.013(5) 0.012(5)
O114 0.042(5) 0.088(7) 0.033(5) -0.003(4) 0.007(4) 0.039(5)
C115 0.037(6) 0.046(7) 0.022(6) 0.006(5) 0.016(5) 0.027(6)
C116 0.041(7) 0.042(7) 0.032(7) -0.004(5) 0.007(5) 0.029(6)
C117 0.051(8) 0.047(9) 0.093(11) -0.008(7) 0.005(7) 0.034(7)
C118 0.105(11) 0.130(14) 0.022(7) -0.014(8) -0.004(7) 0.075(11)
N119 0.028(5) 0.032(5) 0.028(5) -0.003(4) 0.002(4) 0.015(4)
C120 0.032(6) 0.029(6) 0.032(6) -0.006(5) -0.007(5) 0.023(5)
O121 0.039(4) 0.034(5) 0.040(5) 0.004(3) 0.014(3) 0.019(4)
N151 0.021(5) 0.018(5) 0.022(5) 0.000(4) 0.005(4) 0.013(4)
C152 0.027(5) 0.013(5) 0.023(6) -0.001(4) 0.009(4) 0.014(4)
C153 0.028(6) 0.021(6) 0.020(6) -0.001(4) -0.006(4) 0.015(5)
S154 0.0288(14) 0.0269(15) 0.0312(16) 0.0073(12) 0.0057(11) 0.0086(12)
C155 0.024(5) 0.022(5) 0.025(6) 0.003(4) 0.007(4) 0.016(5)
N161 0.015(4) 0.012(4) 0.024(5) -0.004(4) 0.000(4) 0.007(4)
C162 0.014(5) 0.027(6) 0.028(6) -0.010(5) -0.002(4) 0.012(5)
C163 0.017(5) 0.022(6) 0.038(7) -0.003(5) 0.011(5) 0.001(4)
C164 0.022(6) 0.035(7) 0.052(8) -0.018(6) -0.012(6) 0.016(5)
C165 0.019(5) 0.033(6) 0.024(6) -0.012(5) -0.010(5) 0.010(5)
C166 0.026(6) 0.031(6) 0.034(7) -0.015(5) -0.003(5) 0.020(5)
C171 0.072(12) 0.091(14) 0.18(2) 0.011(13) 0.038(12) 0.039(11)
O172 0.054(6) 0.090(8) 0.096(8) -0.030(7) -0.012(6) 0.052(6)
C173 0.044(8) 0.078(12) 0.084(12) -0.024(10) -0.006(9) 0.044(9)
O174 0.140(11) 0.152(12) 0.054(7) -0.003(8) -0.011(7) 0.056(9)
C175 0.055(8) 0.072(10) 0.036(8) -0.026(7) -0.015(6) 0.043(8)
C176 0.091(12) 0.105(14) 0.063(11) -0.017(10) -0.024(9) 0.077(11)
C177 0.135(15) 0.068(11) 0.095(13) -0.008(10) -0.031(11) 0.058(12)
C178 0.157(16) 0.19(2) 0.069(11) -0.071(12) -0.032(11) 0.132(16)
N179 0.042(6) 0.111(10) 0.049(7) -0.032(6) -0.020(5) 0.057(6)
C180 0.029(6) 0.059(8) 0.050(8) -0.016(6) -0.021(6) 0.030(6)
O181 0.022(4) 0.074(6) 0.070(6) -0.010(4) -0.009(4) 0.028(4)
N1 0.023(5) 0.024(5) 0.021(5) -0.006(4) -0.002(4) 0.004(5)
O1A 0.031(4) 0.047(5) 0.063(5) 0.005(4) -0.003(4) 0.024(4)
O1B 0.024(4) 0.031(4) 0.049(5) 0.007(3) 0.011(3) 0.009(4)
O1C 0.033(4) 0.023(4) 0.040(4) 0.006(3) 0.004(3) 0.015(3)
N2 0.033(6) 0.033(6) 0.034(6) -0.003(5) 0.001(4) 0.024(5)
O2A 0.029(4) 0.038(5) 0.048(5) 0.000(3) 0.012(3) 0.018(4)
O2B 0.055(5) 0.048(5) 0.050(5) 0.013(4) 0.010(4) 0.041(4)
O2C 0.023(4) 0.032(4) 0.043(5) 0.007(3) 0.011(3) 0.014(3)
Cl3 0.0240(15) 0.0379(17) 0.048(2) 0.0024(14) 0.0025(13) 0.0187(14)
O3A 0.059(5) 0.070(6) 0.040(5) 0.017(4) 0.018(4) 0.029(5)
O3B 0.045(5) 0.029(5) 0.119(7) -0.025(4) -0.021(5) 0.029(4)
O3C 0.018(4) 0.045(5) 0.068(6) 0.016(4) 0.003(4) -0.003(4)
O3D 0.038(5) 0.039(5) 0.060(5) -0.020(4) -0.010(4) 0.023(4)
Cl4 0.0259(16) 0.0429(19) 0.056(2) 0.0058(15) 0.0094(14) 0.0195(15)
O4A 0.036(5) 0.092(8) 0.096(7) -0.010(6) -0.004(5) 0.015(5)
O4B 0.087(7) 0.106(8) 0.103(8) 0.066(6) 0.056(5) 0.087(7)
O4C 0.020(4) 0.038(5) 0.096(7) -0.013(4) 0.020(4) 0.008(4)
O4D 0.079(6) 0.138(9) 0.047(6) 0.057(6) 0.027(5) 0.077(7)
C200 0.080(12) 0.094(14) 0.189(19) 0.029(13) 0.036(11) 0.056(11)
C201 0.062(10) 0.118(15) 0.077(11) 0.018(10) 0.022(8) 0.040(10)
O202 0.064(7) 0.112(9) 0.061(7) 0.009(6) 0.017(5) 0.049(7)
C203 0.059(10) 0.129(16) 0.042(10) 0.014(10) -0.008(8) 0.041(10)
O204 0.075(7) 0.156(10) 0.040(6) 0.003(6) 0.019(5) 0.061(7)
C205 0.082(11) 0.125(15) 0.053(10) 0.019(9) 0.026(8) 0.047(11)
O206 0.032(4) 0.034(5) 0.061(5) 0.012(4) 0.020(4) 0.017(4)
O207 0.175(13) 0.156(14) 0.125(11) 0.027(9) 0.005(9) 0.072(11)

loop_
_atom_type_symbol
_atom_type_description
_atom_type_scat_dispersion_real
_atom_type_scat_dispersion_imag
_atom_type_scat_source
C C 0.0033 0.0016 'International Tables Vol C Tables 4.2.6.8 and 6.1.1.4'
H H 0.0000 0.0000 'International Tables Vol C Tables 4.2.6.8 and 6.1.1.4'
N N 0.0061 0.0033 'International Tables Vol C Tables 4.2.6.8 and 6.1.1.4'
O O 0.0106 0.0060 'International Tables Vol C Tables 4.2.6.8 and 6.1.1.4'
S S 0.1246 0.1234 'International Tables Vol C Tables 4.2.6.8 and 6.1.1.4'
Cl Cl 0.1484 0.1585 'International Tables Vol C Tables 4.2.6.8 and 6.1.1.4'
Co Co 0.3494 0.9721 'International Tables Vol C Tables 4.2.6.8 and 6.1.1.4'

loop_
_geom_angle_atom_site_label_1
_geom_angle_atom_site_label_2
_geom_angle_atom_site_label_3
_geom_angle
N71 Co1 N21 175.1(3)
N71 Co1 N141 83.9(3)
N21 Co1 N141 100.7(3)
N71 Co1 N131 96.9(3)
N21 Co1 N131 85.9(3)
N141 Co1 N131 77.6(3)
N71 Co1 N11 97.6(3)
N21 Co1 N11 78.0(3)
N141 Co1 N11 173.9(3)
N131 Co1 N11 96.4(3)
N71 Co1 N81 76.1(3)
N21 Co1 N81 100.9(3)
N141 Co1 N81 104.5(3)
N131 Co1 N81 172.3(3)
N11 Co1 N81 81.6(3)
C4 O2 C1B 114.0(17)
C4 O3 C1A 113.7(13)
O2 C4 O3 122.2(12)
O2 C4 C5 120.5(13)
O3 C4 C5 117.1(12)
N9 C5 C4 114.3(10)
N9 C5 C6 112.9(9)
C4 C5 C6 110.4(10)
C5 C6 C8 110.4(10)
C5 C6 C7 111.8(10)
C8 C6 C7 111.1(12)
C10 N9 C5 122.1(8)
O11 C10 N9 123.2(8)
O11 C10 C13 121.2(9)
N9 C10 C13 115.5(9)
C12 N11 C16 120.0(8)
C12 N11 Co1 125.4(6)
C16 N11 Co1 114.4(6)
N11 C12 C13 123.2(8)
C14 C13 C12 115.8(8)
C14 C13 C10 118.9(8)
C12 C13 C10 125.3(9)
C15 C14 C13 121.1(9)
C14 C15 C16 117.5(9)
N11 C16 C15 122.1(9)
N11 C16 C22 116.0(8)
C15 C16 C22 121.9(9)
C22 N21 C25 108.6(8)
C22 N21 Co1 113.8(6)
C25 N21 Co1 137.1(6)
N21 C22 C16 117.4(8)
N21 C22 S23 115.6(7)
C16 C22 S23 126.9(7)
C22 S23 C24 88.9(5)
C25 C24 S23 111.9(7)
C24 C25 N21 115.0(9)
C24 C25 C32 125.2(9)
N21 C25 C32 119.8(8)
C63 O62 C61 113.0(8)
O64 C63 O62 125.5(9)
O64 C63 C65 127.6(9)
O62 C63 C65 106.8(9)
C66 C65 N69 113.8(9)
C66 C65 C63 113.0(10)
N69 C65 C63 104.7(8)
C65 C66 C68 115.0(11)
C65 C66 C67 110.6(10)
C68 C66 C67 111.5(12)
C70 N69 C65 121.6(8)
O71 C70 N69 123.4(9)
O71 C70 C73 120.3(9)
N69 C70 C73 116.2(9)
C72 N71 C76 116.1(8)
C72 N71 Co1 124.8(6)
C76 N71 Co1 118.5(6)
N71 C72 C73 124.1(9)
C74 C73 C72 119.2(9)
C74 C73 C70 120.3(9)
C72 C73 C70 120.1(8)
C73 C74 C75 118.0(10)
C76 C75 C74 118.2(9)
N71 C76 C75 124.2(8)
N71 C76 C82 111.5(8)
C75 C76 C82 124.2(9)
C82 N81 C85 112.1(8)
C82 N81 Co1 111.2(6)
C85 N81 Co1 135.3(6)
N81 C82 C76 121.9(8)
N81 C82 S83 113.3(7)
C76 C82 S83 124.8(7)
C84 S83 C82 90.0(5)
C85 C84 S83 111.5(7)
C84 C85 N81 113.0(8)
C84 C85 C92 123.8(8)
N81 C85 C92 123.2(8)
C123 O122 C121 117.6(9)
O124 C123 O122 123.4(12)
O124 C123 C125 121.8(12)
O122 C123 C125 114.5(11)
N129 C125 C12D 116.1(14)
N129 C125 C123 111.7(9)
C12D C125 C123 115.3(13)
N129 C125 C12A 107.3(13)
C12D C125 C12A 23.7(13)
C123 C125 C12A 102.2(14)
C12B C12A C12C 111(2)
C12B C12A C125 113(2)
C12C C12A C125 109(2)
C125 C12D C12F 114(2)
C125 C12D C12E 108(2)
C12F C12D C12E 108(2)
C130 N129 C125 124.3(8)
O131 C130 N129 122.2(9)
O131 C130 C133 119.5(8)
N129 C130 C133 118.3(8)
C132 N131 C136 119.9(7)
C132 N131 Co1 125.9(6)
C136 N131 Co1 114.2(5)
N131 C132 C133 122.5(8)
C134 C133 C132 116.1(8)
C134 C133 C130 122.9(8)
C132 C133 C130 121.0(8)
C135 C134 C133 121.5(9)
C136 C135 C134 120.0(9)
C135 C136 N131 119.8(8)
C135 C136 C142 125.8(8)
N131 C136 C142 114.1(7)
C142 N141 C145 112.4(7)
C142 N141 Co1 112.3(6)
C145 N141 Co1 133.4(6)
N141 C142 C136 121.1(8)
N141 C142 S143 113.2(6)
C136 C142 S143 125.6(7)
C142 S143 C144 90.5(4)
C145 C144 S143 109.9(7)
N141 C145 C144 114.0(8)
N141 C145 C152 122.7(8)
C144 C145 C152 123.2(8)
N101 Co2 N41 95.7(3)
N101 Co2 N151 176.2(3)
N41 Co2 N151 85.9(3)
N101 Co2 N31 84.2(3)
N41 Co2 N31 78.5(3)
N151 Co2 N31 99.5(3)
N101 Co2 N161 98.9(3)
N41 Co2 N161 97.2(3)
N151 Co2 N161 77.5(3)
N31 Co2 N161 175.0(3)
N101 Co2 N91 77.0(3)
N41 Co2 N91 172.7(3)
N151 Co2 N91 101.3(3)
N31 Co2 N91 101.3(3)
N161 Co2 N91 83.3(3)
C32 N31 C35 110.3(8)
C32 N31 Co2 136.5(7)
C35 N31 Co2 111.4(6)
N31 C32 C33 114.6(8)
N31 C32 C25 121.2(8)
C33 C32 C25 124.2(8)
C32 C33 S34 111.0(7)
C33 S34 C35 90.2(4)
N31 C35 C42 120.5(8)
N31 C35 S34 113.8(7)
C42 C35 S34 125.6(7)
C46 N41 C42 118.4(8)
C46 N41 Co2 126.5(6)
C42 N41 Co2 115.0(6)
N41 C42 C43 121.5(8)
N41 C42 C35 113.8(8)
C43 C42 C35 124.6(8)
C44 C43 C42 118.5(8)
C43 C44 C45 121.9(9)
C44 C45 C46 116.8(8)
C44 C45 C60 120.6(8)
C46 C45 C60 122.6(8)
N41 C46 C45 122.6(8)
C53 O52 C51 117.1(9)
O54 C53 O52 123.6(10)
O54 C53 C55 121.5(10)
O52 C53 C55 114.7(10)
N59 C55 C53 111.7(9)
N59 C55 C56 113.1(9)
C53 C55 C56 110.5(9)
C57 C56 C58 110.8(11)
C57 C56 C55 111.6(9)
C58 C56 C55 110.0(8)
C60 N59 C55 121.3(8)
O61 C60 N59 122.5(8)
O61 C60 C45 121.5(8)
N59 C60 C45 115.9(8)
C95 N91 C92 111.5(8)
C95 N91 Co2 111.4(6)
C92 N91 Co2 135.6(7)
C93 C92 N91 112.1(9)
C93 C92 C85 124.5(8)
N91 C92 C85 123.4(8)
C92 C93 S94 113.7(7)
C93 S94 C95 88.2(4)
N91 C95 C102 120.7(8)
N91 C95 S94 114.5(6)
C102 C95 S94 124.6(7)
C102 N101 C106 117.2(8)
C102 N101 Co2 116.1(6)
C106 N101 Co2 125.1(6)
N101 C102 C103 123.2(9)
N101 C102 C95 113.8(8)
C103 C102 C95 122.8(9)
C102 C103 C104 119.9(9)
C105 C104 C103 117.2(10)
C104 C105 C106 119.6(8)
C104 C105 C120 120.4(9)
C106 C105 C120 119.3(8)
N101 C106 C105 122.9(9)
C113 O112 C111 114.7(8)
O114 C113 O112 123.2(10)
O114 C113 C115 126.1(9)
O112 C113 C115 110.6(8)
N119 C115 C116 114.2(8)
N119 C115 C113 105.2(7)
C116 C115 C113 113.3(9)
C117 C116 C115 114.4(10)
C117 C116 C118 112.6(10)
C115 C116 C118 110.0(9)
C120 N119 C115 119.5(8)
O121 C120 N119 124.7(9)
O121 C120 C105 118.2(9)
N119 C120 C105 117.0(9)
C155 N151 C152 110.3(8)
C155 N151 Co2 112.9(6)
C152 N151 Co2 136.3(6)
C153 C152 N151 114.4(8)
C153 C152 C145 123.7(9)
N151 C152 C145 121.9(8)
C152 C153 S154 110.9(7)
C155 S154 C153 89.6(5)
N151 C155 C162 118.6(8)
N151 C155 S154 114.7(6)
C162 C155 S154 126.6(7)
C162 N161 C166 119.4(8)
C162 N161 Co2 114.7(6)
C166 N161 Co2 125.2(7)
N161 C162 C163 121.9(9)
N161 C162 C155 115.0(8)
C163 C162 C155 123.0(9)
C164 C163 C162 117.9(10)
C163 C164 C165 121.6(10)
C164 C165 C166 117.2(9)
C164 C165 C180 119.6(10)
C166 C165 C180 123.2(10)
N161 C166 C165 121.9(10)
C173 O172 C171 117.5(14)
O174 C173 O172 126.3(17)
O174 C173 C175 122.5(14)
O172 C173 C175 111.2(14)
N179 C175 C176 113.2(11)
N179 C175 C173 113.5(11)
C176 C175 C173 113.2(12)
C175 C176 C177 113.9(13)
C175 C176 C178 109.0(12)
C177 C176 C178 109.6(14)
C180 N179 C175 123.1(9)
O181 C180 N179 122.2(9)
O181 C180 C165 122.6(11)
N179 C180 C165 115.0(9)
O1C N1 O1A 119.8(8)
O1C N1 O1B 119.1(8)
O1A N1 O1B 121.0(9)
O2B N2 O2C 119.5(8)
O2B N2 O2A 121.6(9)
O2C N2 O2A 118.8(8)
O3A Cl3 O3D 107.9(5)
O3A Cl3 O3C 109.5(5)
O3D Cl3 O3C 110.0(5)
O3A Cl3 O3B 109.2(5)
O3D Cl3 O3B 109.7(4)
O3C Cl3 O3B 110.5(5)
O4B Cl4 O4C 109.7(5)
O4B Cl4 O4D 111.1(5)
O4C Cl4 O4D 110.2(5)
O4B Cl4 O4A 109.6(6)
O4C Cl4 O4A 107.7(5)
O4D Cl4 O4A 108.5(6)
O202 C201 C200 106.4(12)
C203 O202 C201 115.6(11)
O204 C203 O202 123.0(16)
O204 C203 C205 126.6(18)
O202 C203 C205 110.4(13)

loop_
_geom_bond_atom_site_label_1
_geom_bond_atom_site_label_2
_geom_bond_distance
Co1 N71 2.120(8)
Co1 N21 2.119(8)
Co1 N141 2.149(7)
Co1 N131 2.150(7)
Co1 N11 2.156(7)
Co1 N81 2.193(7)
C1A O3 1.434(19)
C1B O2 1.53(4)
O2 C4 1.240(14)
O3 C4 1.313(14)
C4 C5 1.477(16)
C5 N9 1.463(12)
C5 C6 1.519(15)
C6 C8 1.532(18)
C6 C7 1.573(16)
N9 C10 1.333(11)
C10 O11 1.238(11)
C10 C13 1.487(12)
N11 C12 1.311(10)
N11 C16 1.318(11)
C12 C13 1.408(11)
C13 C14 1.403(12)
C14 C15 1.364(12)
C15 C16 1.407(12)
C16 C22 1.488(12)
N21 C22 1.349(11)
N21 C25 1.373(11)
C22 S23 1.678(10)
S23 C24 1.703(9)
C24 C25 1.330(13)
C25 C32 1.489(12)
C61 O62 1.459(11)
O62 C63 1.366(11)
C63 O64 1.165(11)
C63 C65 1.544(15)
C65 C66 1.496(15)
C65 N69 1.497(11)
C66 C68 1.511(18)
C66 C67 1.585(16)
N69 C70 1.337(11)
C70 O71 1.216(11)
C70 C73 1.513(12)
N71 C72 1.328(10)
N71 C76 1.347(11)
C72 C73 1.377(12)
C73 C74 1.370(12)
C74 C75 1.403(12)
C75 C76 1.367(12)
C76 C82 1.457(12)
N81 C82 1.319(10)
N81 C85 1.401(10)
C82 S83 1.730(8)
S83 C84 1.707(9)
C84 C85 1.365(11)
C85 C92 1.451(12)
C121 O122 1.473(11)
O122 C123 1.274(12)
C123 O124 1.198(13)
C123 C125 1.506(16)
C125 N129 1.459(11)
C125 C12D 1.53(3)
C125 C12A 1.53(3)
C12A C12B 1.49(4)
C12A C12C 1.52(4)
C12D C12F 1.49(4)
C12D C12E 1.59(4)
N129 C130 1.331(11)
C130 O131 1.262(10)
C130 C133 1.489(12)
N131 C132 1.321(10)
N131 C136 1.383(10)
C132 C133 1.424(11)
C133 C134 1.375(11)
C134 C135 1.370(12)
C135 C136 1.372(11)
C136 C142 1.425(11)
N141 C142 1.337(10)
N141 C145 1.352(11)
C142 S143 1.706(9)
S143 C144 1.708(9)
C144 C145 1.390(11)
C145 C152 1.461(11)
Co2 N101 2.125(8)
Co2 N41 2.135(7)
Co2 N151 2.131(8)
Co2 N31 2.136(7)
Co2 N161 2.146(7)
Co2 N91 2.184(7)
N31 C32 1.354(11)
N31 C35 1.357(10)
C32 C33 1.379(12)
C33 S34 1.685(9)
S34 C35 1.702(9)
C35 C42 1.457(12)
N41 C46 1.338(10)
N41 C42 1.355(10)
C42 C43 1.383(11)
C43 C44 1.355(12)
C44 C45 1.368(11)
C45 C46 1.397(11)
C45 C60 1.488(12)
C51 O52 1.455(11)
O52 C53 1.305(12)
C53 O54 1.205(12)
C53 C55 1.517(14)
C55 N59 1.456(11)
C55 C56 1.548(14)
C56 C57 1.495(15)
C56 C58 1.532(14)
N59 C60 1.363(10)
C60 O61 1.231(10)
N91 C95 1.298(10)
N91 C92 1.396(11)
C92 C93 1.344(11)
C93 S94 1.685(10)
S94 C95 1.733(9)
C95 C102 1.471(12)
N101 C102 1.326(11)
N101 C106 1.349(10)
C102 C103 1.387(13)
C103 C104 1.392(12)
C104 C105 1.374(12)
C105 C106 1.396(13)
C105 C120 1.504(12)
C111 O112 1.457(11)
O112 C113 1.345(11)
C113 O114 1.180(11)
C113 C115 1.536(14)
C115 N119 1.488(11)
C115 C116 1.516(13)
C116 C117 1.460(15)
C116 C118 1.529(14)
N119 C120 1.330(11)
C120 O121 1.230(11)
N151 C155 1.336(10)
N151 C152 1.384(11)
C152 C153 1.352(12)
C153 S154 1.719(9)
S154 C155 1.696(9)
C155 C162 1.471(12)
N161 C162 1.318(11)
N161 C166 1.347(10)
C162 C163 1.404(12)
C163 C164 1.355(12)
C164 C165 1.374(14)
C165 C166 1.397(12)
C165 C180 1.470(13)
C171 O172 1.420(17)
O172 C173 1.321(15)
C173 O174 1.175(15)
C173 C175 1.53(2)
C175 N179 1.452(14)
C175 C176 1.539(17)
C176 C177 1.51(2)
C176 C178 1.563(17)
N179 C180 1.358(14)
C180 O181 1.226(11)
N1 O1C 1.252(10)
N1 O1A 1.252(9)
N1 O1B 1.256(9)
N2 O2B 1.245(10)
N2 O2C 1.262(10)
N2 O2A 1.263(9)
Cl3 O3A 1.427(8)
Cl3 O3D 1.425(7)
Cl3 O3C 1.427(7)
Cl3 O3B 1.442(7)
Cl4 O4B 1.401(8)
Cl4 O4C 1.427(7)
Cl4 O4D 1.419(8)
Cl4 O4A 1.472(9)
C200 C201 1.496(18)
C201 O202 1.467(16)
O202 C203 1.417(19)
C203 O204 1.167(15)
C203 C205 1.486(19)
